data_7125568
loop_
_publ_author_name
'Pallavicini, Piersandro'
'Amendola, Valeria'
'Massera, Chiara'
'Mundum, Etienne'
'Taglietti, Angelo'

_publ_section_title
;
 'On-off-on' fluorescent indicators of pH windows based on three separated
 components.
;
_journal_issue 20
_journal_name_full 'Chemical communications (Cambridge, England)'
_journal_page_first 2452
_journal_page_last 2453
_journal_paper_doi 10.1039/b205951g
_journal_year 2002
_chemical_formula_sum 'C27 H31 Cl Cu F3 N4 O4.5 S'
_chemical_formula_weight 671.61
_space_group_IT_number 5
_space_group_name_Hall 'C 2y'
_space_group_name_H-M_alt 'C 1 2 1'
_symmetry_cell_setting monoclinic
_symmetry_space_group_name_H-M 'C 1 2 1'
_atom_sites_solution_hydrogens geom
_atom_sites_solution_primary direct
_atom_sites_solution_secondary difmap
_audit_creation_method SHELXL-97
_cell_angle_alpha 90.000(5)
_cell_angle_beta 94.335(5)
_cell_angle_gamma 90.000(5)
_cell_formula_units_Z 4
_cell_length_a 29.723(5)
_cell_length_b 8.506(5)
_cell_length_c 11.882(5)
_cell_measurement_temperature 293(2)
_cell_volume 2995(2)
_computing_structure_refinement 'SHELXL-97 (Sheldrick, 1997)'
_computing_structure_solution 'SHELXS-97 (Sheldrick, 1990)'
_diffrn_ambient_temperature 293(2)
_diffrn_measured_fraction_theta_full 0.995
_diffrn_measured_fraction_theta_max 0.995
_diffrn_measurement_device_type 'area detector'
_diffrn_measurement_method 'omega/2teta scan and profile analysis'
_diffrn_radiation_monochromator graphite
_diffrn_radiation_source 'fine-focus sealed tube'
_diffrn_radiation_type MoK\a
_diffrn_radiation_wavelength 0.71069
_diffrn_reflns_av_R_equivalents 0.0494
_diffrn_reflns_av_sigmaI/netI 0.1536
_diffrn_reflns_limit_h_max 37
_diffrn_reflns_limit_h_min -35
_diffrn_reflns_limit_k_max 10
_diffrn_reflns_limit_k_min -10
_diffrn_reflns_limit_l_max 10
_diffrn_reflns_limit_l_min -15
_diffrn_reflns_number 10133
_diffrn_reflns_theta_full 27.03
_diffrn_reflns_theta_max 27.03
_diffrn_reflns_theta_min 1.37
_diffrn_standards_decay_% 0.01
_exptl_absorpt_coefficient_mu 0.948
_exptl_absorpt_correction_T_max 1
_exptl_absorpt_correction_T_min 0.817871
_exptl_absorpt_correction_type semiempirical
_exptl_absorpt_process_details sad.abs
_exptl_crystal_colour green
_exptl_crystal_density_diffrn 1.489
_exptl_crystal_density_method 'not measured'
_exptl_crystal_description prismatic
_exptl_crystal_F_000 1384
_exptl_crystal_size_max 0.28
_exptl_crystal_size_mid 0.22
_exptl_crystal_size_min 0.15
_refine_diff_density_max 0.302
_refine_diff_density_min -0.186
_refine_diff_density_rms 0.048
_refine_ls_abs_structure_details 'Flack H D (1983), Acta Cryst. A39, 876-881'
_refine_ls_abs_structure_Flack 0.051(18)
_refine_ls_extinction_method none
_refine_ls_goodness_of_fit_ref 0.584
_refine_ls_hydrogen_treatment mixed
_refine_ls_matrix_type full
_refine_ls_number_parameters 378
_refine_ls_number_reflns 6368
_refine_ls_number_restraints 1
_refine_ls_restrained_S_all 0.584
_refine_ls_R_factor_all 0.1326
_refine_ls_R_factor_gt 0.0461
_refine_ls_shift/su_max 0.002
_refine_ls_shift/su_mean 0.000
_refine_ls_structure_factor_coef Fsqd
_refine_ls_weighting_details 'calc w=1/[\s^2^(Fo^2^)+(0.0873P)^2^+0.0000P] where P=(Fo^2^+2Fc^2^)/3'
_refine_ls_weighting_scheme calc
_refine_ls_wR_factor_gt 0.0968
_refine_ls_wR_factor_ref 0.1258
_reflns_number_gt 2777
_reflns_number_total 6368
_reflns_threshold_expression >2sigma(I)
_cod_data_source_file b205951g.txt
_cod_data_source_block pvcu
_cod_depositor_comments
;
The following automatic conversions were performed:

data name '_atom_site_symetry_multiplicity' was replaced with
'_atom_site_symmetry_multiplicity' as specified in the replacement
file
'/home/saulius/struct/COD-crude-data/automatic-downloads/DataCite-retrospective/RSC/depositions/lib/lists/replacement-tags.lst'.

Automatic conversion script
Id: cif_correct_tags 6909 2019-04-08 15:41:33Z antanas 
;
_cod_original_sg_symbol_H-M C2
_cod_original_formula_sum 'C27 H31 Cl Cu F3 N4 O4.50 S'
_cod_database_code 7125568

loop_
_symmetry_equiv_pos_as_xyz
'x, y, z'
'-x, y, -z'
'x+1/2, y+1/2, z'
'-x+1/2, y+1/2, -z'

loop_
_atom_site_label
_atom_site_type_symbol
_atom_site_fract_x
_atom_site_fract_y
_atom_site_fract_z
_atom_site_U_iso_or_equiv
_atom_site_adp_type
_atom_site_occupancy
_atom_site_symmetry_multiplicity
_atom_site_calc_flag
_atom_site_refinement_flags
Cu1 Cu 0.60874(2) 0.51724(7) 0.32608(5) 0.0531(2) Uani 1 1 d .
S1 S 0.60696(6) 0.6886(2) -0.12160(18) 0.0811(6) Uani 1 1 d .
N2 N 0.57160(14) 0.6300(5) 0.2024(4) 0.0497(11) Uani 1 1 d .
H2 H 0.5907 0.6779 0.1568 0.045(7) Uiso 1 1 calc R
N3 N 0.59099(16) 0.6987(6) 0.4233(4) 0.0584(13) Uani 1 1 d .
H3 H 0.5679 0.6665 0.4638 0.045(7) Uiso 1 1 calc R
N1 N 0.61146(14) 0.3532(5) 0.2006(4) 0.0486(11) Uani 1 1 d .
N4 N 0.67429(14) 0.6529(5) 0.3562(4) 0.0513(12) Uani 1 1 d .
F1 F 0.69349(16) 0.6710(7) -0.1092(6) 0.150(2) Uani 1 1 d .
F2 F 0.6625(2) 0.4588(7) -0.0795(5) 0.147(2) Uani 1 1 d .
F3 F 0.66321(18) 0.5454(8) -0.2441(4) 0.154(2) Uani 1 1 d .
O1 O 0.6095(2) 0.7159(7) -0.0051(5) 0.125(2) Uani 1 1 d .
Cl1 Cl 0.61547(6) 0.3483(2) 0.47472(14) 0.0736(5) Uani 1 1 d .
O2 O 0.61140(18) 0.8253(7) -0.1856(5) 0.128(2) Uani 1 1 d .
O3 O 0.57266(17) 0.5826(8) -0.1578(5) 0.132(2) Uani 1 1 d .
C1 C 0.54426(17) 0.7520(7) 0.2529(5) 0.0546(15) Uani 1 1 d .
H1 H 0.5195 0.6991 0.2876 0.045(7) Uiso 1 1 calc R
C2 C 0.52366(19) 0.8721(8) 0.1699(6) 0.0716(18) Uani 1 1 d .
H2A H 0.5474 0.9185 0.1290 0.084(6) Uiso 1 1 calc R
H2B H 0.5028 0.8194 0.1156 0.084(6) Uiso 1 1 calc R
C3 C 0.4993(2) 0.9993(9) 0.2267(6) 0.088(2) Uani 1 1 d .
H3A H 0.4728 0.9555 0.2580 0.084(6) Uiso 1 1 calc R
H3B H 0.4892 1.0782 0.1714 0.084(6) Uiso 1 1 calc R
C4 C 0.5294(2) 1.0760(7) 0.3205(7) 0.084(2) Uani 1 1 d .
H4A H 0.5536 1.1323 0.2878 0.084(6) Uiso 1 1 calc R
H4B H 0.5118 1.1516 0.3599 0.084(6) Uiso 1 1 calc R
C5 C 0.5489(2) 0.9579(7) 0.4023(6) 0.077(2) Uani 1 1 d .
H5A H 0.5249 0.9122 0.4425 0.084(6) Uiso 1 1 calc R
H5B H 0.5696 1.0103 0.4572 0.084(6) Uiso 1 1 calc R
C6 C 0.57404(18) 0.8267(7) 0.3460(5) 0.0558(15) Uani 1 1 d .
H6 H 0.6000 0.8734 0.3124 0.045(7) Uiso 1 1 calc R
C7 C 0.54663(16) 0.5089(9) 0.1372(5) 0.0628(14) Uani 1 1 d .
H7A H 0.5354 0.5510 0.0645 0.084(6) Uiso 1 1 calc R
H7B H 0.5210 0.4748 0.1768 0.084(6) Uiso 1 1 calc R
C8 C 0.57754(18) 0.3713(7) 0.1205(5) 0.0506(14) Uani 1 1 d .
C9 C 0.5720(2) 0.2709(8) 0.0296(5) 0.0641(17) Uani 1 1 d .
H9 H 0.5482 0.2868 -0.0247 0.067(5) Uiso 1 1 calc R
C10 C 0.6006(2) 0.1501(8) 0.0180(5) 0.0642(16) Uani 1 1 d .
H10 H 0.5962 0.0816 -0.0428 0.067(5) Uiso 1 1 calc R
C11 C 0.63733(18) 0.1284(7) 0.0992(5) 0.0547(14) Uani 1 1 d .
C12 C 0.64212(18) 0.2333(6) 0.1904(5) 0.0498(14) Uani 1 1 d .
C13 C 0.67858(19) 0.2157(7) 0.2717(5) 0.0597(15) Uani 1 1 d .
H13 H 0.6818 0.2832 0.3334 0.067(5) Uiso 1 1 calc R
C14 C 0.7091(2) 0.0989(7) 0.2593(6) 0.0693(17) Uani 1 1 d .
H14 H 0.7331 0.0877 0.3135 0.067(5) Uiso 1 1 calc R
C15 C 0.7054(2) -0.0031(9) 0.1693(6) 0.0708(17) Uani 1 1 d .
H15 H 0.7272 -0.0805 0.1626 0.067(5) Uiso 1 1 calc R
C16 C 0.67051(19) 0.0090(9) 0.0909(5) 0.0685(15) Uani 1 1 d .
H16 H 0.6680 -0.0611 0.0307 0.067(5) Uiso 1 1 calc R
C17 C 0.6284(2) 0.7443(9) 0.5021(5) 0.077(2) Uani 1 1 d .
H17A H 0.6290 0.6770 0.5681 0.084(6) Uiso 1 1 calc R
H17B H 0.6239 0.8515 0.5267 0.084(6) Uiso 1 1 calc R
C18 C 0.67324(19) 0.7332(6) 0.4509(5) 0.0556(15) Uani 1 1 d .
C19 C 0.7121(2) 0.8049(7) 0.5037(5) 0.0704(18) Uani 1 1 d .
H19 H 0.7101 0.8634 0.5693 0.067(5) Uiso 1 1 calc R
C20 C 0.7522(2) 0.7883(8) 0.4586(5) 0.0729(19) Uani 1 1 d .
H20 H 0.7780 0.8326 0.4948 0.067(5) Uiso 1 1 calc R
C21 C 0.7552(2) 0.7054(7) 0.3586(5) 0.0636(16) Uani 1 1 d .
C22 C 0.71455(18) 0.6414(6) 0.3070(5) 0.0531(14) Uani 1 1 d .
C23 C 0.71576(19) 0.5664(6) 0.2035(5) 0.0608(17) Uani 1 1 d .
H23 H 0.6892 0.5279 0.1669 0.067(5) Uiso 1 1 calc R
C24 C 0.7555(2) 0.5490(8) 0.1552(6) 0.082(2) Uani 1 1 d .
H24 H 0.7559 0.4980 0.0861 0.067(5) Uiso 1 1 calc R
C25 C 0.7953(2) 0.6061(10) 0.2076(7) 0.087(2) Uani 1 1 d .
H25 H 0.8224 0.5893 0.1750 0.067(5) Uiso 1 1 calc R
C26 C 0.7953(2) 0.6854(9) 0.3050(6) 0.079(2) Uani 1 1 d .
H26 H 0.8221 0.7276 0.3374 0.067(5) Uiso 1 1 calc R
C27 C 0.6579(3) 0.5838(11) -0.1408(8) 0.091(2) Uani 1 1 d .
O1S O 0.5442(2) 0.4030(11) 0.6630(7) 0.183(3) Uani 1 1 d .
O2S O 0.5000 0.5802(10) 0.5000 0.153(4) Uani 1 2 d S

loop_
_atom_site_aniso_label
_atom_site_aniso_U_11
_atom_site_aniso_U_22
_atom_site_aniso_U_33
_atom_site_aniso_U_23
_atom_site_aniso_U_13
_atom_site_aniso_U_12
Cu1 0.0546(3) 0.0552(4) 0.0489(4) -0.0035(4) -0.0005(3) 0.0024(4)
S1 0.0794(12) 0.0764(13) 0.0895(14) -0.0109(11) 0.0185(11) 0.0063(10)
N2 0.042(2) 0.058(3) 0.049(3) -0.001(2) 0.006(2) -0.003(2)
N3 0.060(3) 0.064(3) 0.052(3) -0.007(3) 0.011(3) 0.002(3)
N1 0.047(2) 0.048(3) 0.051(3) 0.000(2) 0.003(2) -0.006(2)
N4 0.051(3) 0.054(3) 0.048(3) -0.009(2) -0.002(2) -0.001(2)
F1 0.076(3) 0.158(5) 0.218(6) -0.004(5) 0.020(4) 0.007(3)
F2 0.149(5) 0.111(4) 0.183(5) 0.044(4) 0.017(4) 0.039(3)
F3 0.172(4) 0.205(6) 0.089(3) -0.020(4) 0.031(3) 0.087(5)
O1 0.153(5) 0.131(5) 0.099(4) -0.044(4) 0.069(4) -0.037(4)
Cl1 0.0873(12) 0.0755(11) 0.0577(10) 0.0107(9) 0.0036(9) 0.0079(10)
O2 0.125(4) 0.110(5) 0.152(5) 0.038(4) 0.041(4) 0.047(4)
O3 0.085(3) 0.158(7) 0.151(5) -0.055(4) -0.016(3) -0.003(4)
C1 0.041(3) 0.059(4) 0.066(4) 0.005(3) 0.014(3) -0.004(3)
C2 0.056(4) 0.070(4) 0.087(5) 0.014(4) -0.007(3) 0.004(3)
C3 0.069(4) 0.065(4) 0.130(6) 0.009(5) 0.010(4) 0.016(4)
C4 0.075(4) 0.053(4) 0.124(7) -0.012(4) 0.009(5) 0.006(3)
C5 0.073(4) 0.068(5) 0.092(5) -0.003(4) 0.028(4) 0.006(3)
C6 0.044(3) 0.058(4) 0.067(4) 0.003(3) 0.016(3) 0.003(3)
C7 0.046(3) 0.073(4) 0.067(3) -0.013(4) -0.005(3) 0.008(4)
C8 0.047(3) 0.057(4) 0.047(3) 0.000(3) -0.001(3) -0.009(3)
C9 0.057(4) 0.074(4) 0.059(4) -0.012(3) -0.007(3) -0.010(3)
C10 0.069(4) 0.067(4) 0.056(4) -0.007(3) 0.004(3) -0.009(4)
C11 0.060(4) 0.053(4) 0.052(4) 0.000(3) 0.007(3) -0.014(3)
C12 0.057(3) 0.044(3) 0.050(3) 0.004(3) 0.009(3) -0.005(3)
C13 0.062(4) 0.055(4) 0.060(4) -0.004(3) -0.009(3) 0.000(3)
C14 0.074(4) 0.053(4) 0.079(5) 0.008(4) -0.005(4) 0.004(4)
C15 0.073(4) 0.058(4) 0.082(4) 0.004(4) 0.010(4) 0.005(4)
C16 0.073(4) 0.047(3) 0.087(4) -0.014(5) 0.021(3) -0.005(4)
C17 0.087(5) 0.089(5) 0.054(4) -0.016(4) -0.004(4) 0.008(4)
C18 0.068(4) 0.048(3) 0.049(4) -0.002(3) -0.008(3) -0.002(3)
C19 0.105(5) 0.056(4) 0.047(4) -0.005(3) -0.023(4) -0.005(4)
C20 0.069(4) 0.082(5) 0.063(5) 0.000(4) -0.024(4) -0.012(4)
C21 0.061(4) 0.056(4) 0.071(4) 0.015(3) -0.010(4) -0.005(3)
C22 0.052(3) 0.052(3) 0.055(4) 0.001(3) -0.001(3) -0.005(3)
C23 0.050(3) 0.067(5) 0.065(4) -0.005(3) 0.004(3) -0.011(3)
C24 0.078(4) 0.077(6) 0.093(5) -0.007(4) 0.020(4) -0.016(4)
C25 0.060(4) 0.112(6) 0.092(6) 0.005(5) 0.015(4) -0.009(4)
C26 0.049(4) 0.094(5) 0.091(5) 0.011(5) -0.012(4) -0.016(4)
C27 0.090(6) 0.096(6) 0.091(6) 0.009(5) 0.026(5) 0.005(5)
O1S 0.119(5) 0.242(9) 0.191(7) -0.099(7) 0.030(5) -0.034(5)
O2S 0.171(8) 0.106(7) 0.198(9) 0.000 0.122(7) 0.000

loop_
_atom_type_symbol
_atom_type_description
_atom_type_scat_dispersion_real
_atom_type_scat_dispersion_imag
_atom_type_scat_source
C C 0.0033 0.0016 'International Tables Vol C Tables 4.2.6.8 and 6.1.1.4'
H H 0.0000 0.0000 'International Tables Vol C Tables 4.2.6.8 and 6.1.1.4'
N N 0.0061 0.0033 'International Tables Vol C Tables 4.2.6.8 and 6.1.1.4'
O O 0.0106 0.0060 'International Tables Vol C Tables 4.2.6.8 and 6.1.1.4'
F F 0.0171 0.0103 'International Tables Vol C Tables 4.2.6.8 and 6.1.1.4'
S S 0.1246 0.1234 'International Tables Vol C Tables 4.2.6.8 and 6.1.1.4'
Cu Cu 0.3201 1.2651 'International Tables Vol C Tables 4.2.6.8 and 6.1.1.4'
Cl Cl 0.1484 0.1585 'International Tables Vol C Tables 4.2.6.8 and 6.1.1.4'

loop_
_geom_angle_atom_site_label_1
_geom_angle_atom_site_label_2
_geom_angle_atom_site_label_3
_geom_angle
N2 Cu1 N3 84.32(19)
N2 Cu1 N1 80.97(18)
N3 Cu1 N1 164.26(18)
N2 Cu1 N4 106.86(17)
N3 Cu1 N4 77.28(17)
N1 Cu1 N4 112.38(16)
N2 Cu1 Cl1 151.54(13)
N3 Cu1 Cl1 92.87(15)
N1 Cu1 Cl1 97.39(14)
N4 Cu1 Cl1 100.06(12)
O2 S1 O3 117.6(4)
O2 S1 O1 113.5(4)
O3 S1 O1 113.1(4)
O2 S1 C27 103.2(4)
O3 S1 C27 104.1(4)
O1 S1 C27 103.1(4)
C7 N2 C1 116.1(4)
C7 N2 Cu1 106.3(4)
C1 N2 Cu1 109.1(3)
C17 N3 C6 114.2(5)
C17 N3 Cu1 110.6(4)
C6 N3 Cu1 107.3(3)
C8 N1 C12 119.2(5)
C8 N1 Cu1 111.7(4)
C12 N1 Cu1 129.1(4)
C18 N4 C22 118.5(5)
C18 N4 Cu1 108.8(3)
C22 N4 Cu1 131.4(3)
N2 C1 C6 106.6(4)
N2 C1 C2 114.7(5)
C6 C1 C2 112.3(5)
C3 C2 C1 112.4(6)
C2 C3 C4 111.3(5)
C5 C4 C3 111.6(6)
C4 C5 C6 112.9(5)
N3 C6 C1 107.3(5)
N3 C6 C5 114.8(5)
C1 C6 C5 110.6(5)
N2 C7 C8 109.1(4)
N1 C8 C9 121.6(6)
N1 C8 C7 115.3(5)
C9 C8 C7 123.1(5)
C10 C9 C8 120.9(6)
C9 C10 C11 119.4(6)
C12 C11 C10 118.2(5)
C12 C11 C16 118.5(5)
C10 C11 C16 123.3(5)
N1 C12 C11 120.6(5)
N1 C12 C13 120.0(5)
C11 C12 C13 119.4(5)
C14 C13 C12 119.3(6)
C13 C14 C15 122.1(6)
C16 C15 C14 120.1(7)
C15 C16 C11 120.5(6)
N3 C17 C18 112.4(5)
N4 C18 C19 122.1(6)
N4 C18 C17 117.1(5)
C19 C18 C17 120.8(5)
C20 C19 C18 119.8(6)
C19 C20 C21 120.5(6)
C20 C21 C26 124.1(6)
C20 C21 C22 117.1(6)
C26 C21 C22 118.8(6)
N4 C22 C23 119.4(5)
N4 C22 C21 121.9(5)
C23 C22 C21 118.7(5)
C24 C23 C22 120.3(5)
C23 C24 C25 120.9(7)
C26 C25 C24 120.6(7)
C25 C26 C21 120.7(6)
F3 C27 F2 108.2(8)
F3 C27 F1 105.0(7)
F2 C27 F1 104.7(8)
F3 C27 S1 114.4(7)
F2 C27 S1 113.2(6)
F1 C27 S1 110.5(6)

loop_
_geom_bond_atom_site_label_1
_geom_bond_atom_site_label_2
_geom_bond_distance
Cu1 N2 2.013(4)
Cu1 N3 2.022(5)
Cu1 N1 2.048(5)
Cu1 N4 2.269(4)
Cu1 Cl1 2.2743(19)
S1 O2 1.401(6)
S1 O3 1.404(5)
S1 O1 1.401(5)
S1 C27 1.787(8)
N2 C7 1.458(7)
N2 C1 1.473(7)
N3 C17 1.452(7)
N3 C6 1.488(7)
N1 C8 1.342(6)
N1 C12 1.379(7)
N4 C18 1.319(6)
N4 C22 1.374(6)
F1 C27 1.323(9)
F2 C27 1.290(8)
F3 C27 1.291(9)
C1 C6 1.505(8)
C1 C2 1.516(8)
C2 C3 1.492(9)
C3 C4 1.523(9)
C4 C5 1.486(8)
C5 C6 1.524(8)
C7 C8 1.511(8)
C8 C9 1.377(8)
C9 C10 1.347(8)
C10 C11 1.413(7)
C11 C12 1.402(7)
C11 C16 1.424(8)
C12 C13 1.404(7)
C13 C14 1.360(8)
C14 C15 1.375(9)
C15 C16 1.346(8)
C17 C18 1.508(8)
C18 C19 1.410(8)
C19 C20 1.352(9)
C20 C21 1.390(8)
C21 C26 1.402(9)
C21 C22 1.421(8)
C22 C23 1.389(7)
C23 C24 1.360(8)
C24 C25 1.383(9)
C25 C26 1.339(9)
